data_4068355
loop_
_publ_author_name
'Partyka, David V.'
'Updegraff, James B.'
'Zeller, Matthias'
'Hunter, Allen D.'
'Gray, Thomas G.'

_publ_section_title
;
 Probing the Steric Limits of Carbon&#x2212;Gold Bond Formation:
 (Dialkylbiarylphosphine)gold(I) Aryls
;
_journal_issue 6
_journal_name_full Organometallics
_journal_page_first 1666
_journal_paper_doi 10.1021/om800746u
_journal_volume 28
_journal_year 2009
_chemical_formula_sum 'C37 H42 Au P'
_chemical_formula_weight 714.64
_chemical_name_systematic
;

 ?

;
_space_group_IT_number 14
_symmetry_cell_setting monoclinic
_symmetry_space_group_name_Hall '-P 2yn'
_symmetry_space_group_name_H-M 'P 1 21/n 1'
_atom_sites_solution_hydrogens geom
_atom_sites_solution_primary direct
_atom_sites_solution_secondary difmap
_audit_creation_method SHELXL-97
_cell_angle_alpha 90.00
_cell_angle_beta 100.1470(10)
_cell_angle_gamma 90.00
_cell_formula_units_Z 4
_cell_length_a 10.9969(7)
_cell_length_b 15.7608(9)
_cell_length_c 17.9630(11)
_cell_measurement_reflns_used 7802
_cell_measurement_temperature 100(2)
_cell_measurement_theta_max 30.48
_cell_measurement_theta_min 2.28
_cell_volume 3064.7(3)
_computing_cell_refinement 'SAINT+ 6.45 (Bruker, 2003)'
_computing_data_collection 'SMART 5.630 (Bruker, 1997-2002)'
_computing_data_reduction 'SAINT+ 6.45'
_computing_molecular_graphics 'SHELXTL 6.10'
_computing_publication_material 'SHELXTL 6.10'
_computing_structure_refinement 'SHELXTL 6.10'
_computing_structure_solution 'SHELXTL 6.10 (Bruker, 2000)'
_diffrn_ambient_temperature 100(2)
_diffrn_measured_fraction_theta_full 1.000
_diffrn_measured_fraction_theta_max 1.000
_diffrn_measurement_device_type 'Bruker AXS SMART APEX CCD diffractometer'
_diffrn_measurement_method '\w scans'
_diffrn_radiation_monochromator graphite
_diffrn_radiation_source 'fine-focus sealed tube'
_diffrn_radiation_type MoK\a
_diffrn_radiation_wavelength 0.71073
_diffrn_reflns_av_R_equivalents 0.0237
_diffrn_reflns_av_sigmaI/netI 0.0214
_diffrn_reflns_limit_h_max 14
_diffrn_reflns_limit_h_min -14
_diffrn_reflns_limit_k_max 21
_diffrn_reflns_limit_k_min -20
_diffrn_reflns_limit_l_max 23
_diffrn_reflns_limit_l_min -23
_diffrn_reflns_number 31171
_diffrn_reflns_theta_full 28.28
_diffrn_reflns_theta_max 28.28
_diffrn_reflns_theta_min 1.73
_diffrn_standards_decay_% none
_diffrn_standards_number 0
_exptl_absorpt_coefficient_mu 4.876
_exptl_absorpt_correction_T_max 0.645
_exptl_absorpt_correction_T_min 0.357
_exptl_absorpt_correction_type multi-scan
_exptl_absorpt_process_details 'SADABS in SAINT+ (Bruker, 2003)'
_exptl_crystal_colour colourless
_exptl_crystal_density_diffrn 1.549
_exptl_crystal_density_method 'not measured'
_exptl_crystal_description needle
_exptl_crystal_F_000 1432
_exptl_crystal_size_max 0.63
_exptl_crystal_size_mid 0.12
_exptl_crystal_size_min 0.09
_refine_diff_density_max 1.430
_refine_diff_density_min -0.343
_refine_diff_density_rms 0.100
_refine_ls_extinction_method none
_refine_ls_goodness_of_fit_ref 1.062
_refine_ls_hydrogen_treatment constr
_refine_ls_matrix_type full
_refine_ls_number_parameters 353
_refine_ls_number_reflns 7606
_refine_ls_number_restraints 0
_refine_ls_restrained_S_all 1.062
_refine_ls_R_factor_all 0.0229
_refine_ls_R_factor_gt 0.0196
_refine_ls_shift/su_max 0.005
_refine_ls_shift/su_mean 0.000
_refine_ls_structure_factor_coef Fsqd
_refine_ls_weighting_details 'calc w=1/[\s^2^(Fo^2^)+(0.0267P)^2^+1.1195P] where P=(Fo^2^+2Fc^2^)/3'
_refine_ls_weighting_scheme calc
_refine_ls_wR_factor_gt 0.0474
_refine_ls_wR_factor_ref 0.0487
_reflns_number_gt 6903
_reflns_number_total 7606
_reflns_threshold_expression I>2\s(I)
_cod_data_source_file om800746u_si_001.cif
_cod_data_source_block 06mz214m
_cod_depositor_comments
;
The following automatic conversions were performed:

'_symmetry_cell_setting' value 'Monoclinic' changed to 'monoclinic'
according to /home/saulius/struct/CIF-dictionaries/cif_core.dic
dictionary named 'cif_core.dic' version 2.4.2 from 2011-04-26.

Automatic conversion script
Id: cif_fix_values 1715 2011-07-08 13:25:40Z adriana 
;
_cod_original_cell_volume 3064.6(3)
_cod_original_sg_symbol_H-M P2(1)/n
_cod_database_code 4068355

loop_
_symmetry_equiv_pos_as_xyz
'x, y, z'
'-x+1/2, y+1/2, -z+1/2'
'-x, -y, -z'
'x-1/2, -y-1/2, z-1/2'

loop_
_atom_site_label
_atom_site_type_symbol
_atom_site_fract_x
_atom_site_fract_y
_atom_site_fract_z
_atom_site_U_iso_or_equiv
_atom_site_adp_type
_atom_site_occupancy
_atom_site_symmetry_multiplicity
_atom_site_calc_flag
_atom_site_refinement_flags
Au1 Au 0.069689(7) 0.793609(5) 0.239912(4) 0.01478(3) Uani 1 1 d .
C1 C 0.20347(18) 0.60648(12) 0.18205(11) 0.0162(4) Uani 1 1 d .
C2 C 0.29887(19) 0.54601(13) 0.18605(11) 0.0180(4) Uani 1 1 d .
H2 H 0.3622 0.5448 0.2295 0.022 Uiso 1 1 calc R
C3 C 0.3026(2) 0.48826(13) 0.12824(12) 0.0199(4) Uani 1 1 d .
H3 H 0.3655 0.4463 0.1332 0.024 Uiso 1 1 calc R
C4 C 0.2135(2) 0.49225(14) 0.06300(12) 0.0231(4) Uani 1 1 d .
H4 H 0.2164 0.4542 0.0224 0.028 Uiso 1 1 calc R
C5 C 0.1205(2) 0.55240(14) 0.05791(12) 0.0226(4) Uani 1 1 d .
H5 H 0.0608 0.5556 0.0128 0.027 Uiso 1 1 calc R
C6 C 0.11163(19) 0.60831(12) 0.11687(11) 0.0171(4) Uani 1 1 d .
C7 C -0.00096(19) 0.66382(13) 0.10520(12) 0.0186(4) Uani 1 1 d .
C8 C -0.1078(2) 0.63507(14) 0.12973(13) 0.0233(4) Uani 1 1 d .
H8 H -0.1045 0.5842 0.1584 0.028 Uiso 1 1 calc R
C9 C -0.2186(2) 0.67949(16) 0.11302(14) 0.0273(5) Uani 1 1 d .
H9 H -0.2899 0.6595 0.1306 0.033 Uiso 1 1 calc R
C10 C -0.2240(2) 0.75309(16) 0.07048(14) 0.0276(5) Uani 1 1 d .
H10 H -0.2994 0.7835 0.0581 0.033 Uiso 1 1 calc R
C11 C -0.1192(2) 0.78203(14) 0.04607(13) 0.0250(5) Uani 1 1 d .
H11 H -0.1240 0.8326 0.0169 0.030 Uiso 1 1 calc R
C12 C -0.0059(2) 0.73903(14) 0.06307(12) 0.0208(4) Uani 1 1 d .
C13 C 0.1079(2) 0.77504(14) 0.03875(13) 0.0244(5) Uani 1 1 d .
H13A H 0.1596 0.8027 0.0820 0.037 Uiso 1 1 calc R
H13B H 0.0834 0.8167 -0.0016 0.037 Uiso 1 1 calc R
H13C H 0.1546 0.7291 0.0201 0.037 Uiso 1 1 calc R
C14 C 0.36726(19) 0.71932(13) 0.27708(12) 0.0166(4) Uani 1 1 d .
H14 H 0.4226 0.6691 0.2898 0.020 Uiso 1 1 calc R
C15 C 0.3977(2) 0.76132(16) 0.20561(13) 0.0249(5) Uani 1 1 d .
H15A H 0.3898 0.7188 0.1644 0.030 Uiso 1 1 calc R
H15B H 0.3376 0.8073 0.1893 0.030 Uiso 1 1 calc R
C16 C 0.5285(2) 0.79807(16) 0.21896(16) 0.0335(6) Uani 1 1 d .
H16A H 0.5893 0.7514 0.2294 0.040 Uiso 1 1 calc R
H16B H 0.5429 0.8279 0.1728 0.040 Uiso 1 1 calc R
C17 C 0.5469(2) 0.85962(16) 0.28520(16) 0.0369(6) Uani 1 1 d .
H17A H 0.6331 0.8806 0.2942 0.044 Uiso 1 1 calc R
H17B H 0.4913 0.9090 0.2728 0.044 Uiso 1 1 calc R
C18 C 0.5201(2) 0.81702(16) 0.35614(15) 0.0315(5) Uani 1 1 d .
H18A H 0.5304 0.8588 0.3980 0.038 Uiso 1 1 calc R
H18B H 0.5801 0.7706 0.3707 0.038 Uiso 1 1 calc R
C19 C 0.3887(2) 0.78094(14) 0.34434(13) 0.0235(5) Uani 1 1 d .
H19A H 0.3283 0.8280 0.3349 0.028 Uiso 1 1 calc R
H19B H 0.3757 0.7509 0.3907 0.028 Uiso 1 1 calc R
C20 C 0.18389(19) 0.62064(13) 0.34334(11) 0.0173(4) Uani 1 1 d .
H20 H 0.1797 0.6627 0.3845 0.021 Uiso 1 1 calc R
C21 C 0.0580(2) 0.57597(14) 0.32714(13) 0.0221(4) Uani 1 1 d .
H21A H 0.0568 0.5353 0.2850 0.027 Uiso 1 1 calc R
H21B H -0.0077 0.6185 0.3114 0.027 Uiso 1 1 calc R
C22 C 0.0320(2) 0.52849(15) 0.39733(14) 0.0286(5) Uani 1 1 d .
H22A H 0.0234 0.5700 0.4374 0.034 Uiso 1 1 calc R
H22B H -0.0470 0.4973 0.3843 0.034 Uiso 1 1 calc R
C23 C 0.1350(2) 0.46637(14) 0.42701(13) 0.0267(5) Uani 1 1 d .
H23A H 0.1172 0.4386 0.4734 0.032 Uiso 1 1 calc R
H23B H 0.1389 0.4218 0.3887 0.032 Uiso 1 1 calc R
C24 C 0.2583(2) 0.51183(14) 0.44469(12) 0.0247(5) Uani 1 1 d .
H24A H 0.3245 0.4702 0.4624 0.030 Uiso 1 1 calc R
H24B H 0.2565 0.5535 0.4857 0.030 Uiso 1 1 calc R
C25 C 0.2864(2) 0.55771(14) 0.37437(12) 0.0204(4) Uani 1 1 d .
H25A H 0.3658 0.5884 0.3875 0.024 Uiso 1 1 calc R
H25B H 0.2949 0.5154 0.3349 0.024 Uiso 1 1 calc R
C26 C -0.04361(19) 0.89778(13) 0.23146(12) 0.0172(4) Uani 1 1 d .
C27 C -0.0559(2) 0.95267(13) 0.16826(12) 0.0209(4) Uani 1 1 d .
H27 H -0.0170 0.9374 0.1270 0.025 Uiso 1 1 calc R
C28 C -0.1225(2) 1.02782(14) 0.16406(13) 0.0248(5) Uani 1 1 d .
H28 H -0.1285 1.0628 0.1205 0.030 Uiso 1 1 calc R
C29 C -0.1800(2) 1.05181(14) 0.22337(14) 0.0265(5) Uani 1 1 d .
H29 H -0.2247 1.1036 0.2212 0.032 Uiso 1 1 calc R
C30 C -0.1717(2) 0.99924(14) 0.28603(13) 0.0238(5) Uani 1 1 d .
H30 H -0.2110 1.0155 0.3269 0.029 Uiso 1 1 calc R
C31 C -0.10623(19) 0.92273(13) 0.29008(12) 0.0184(4) Uani 1 1 d .
C32 C -0.10399(19) 0.86861(13) 0.35833(12) 0.0185(4) Uani 1 1 d .
C33 C -0.1304(2) 0.78178(13) 0.35096(13) 0.0199(4) Uani 1 1 d .
H33 H -0.1500 0.7573 0.3020 0.024 Uiso 1 1 calc R
C34 C -0.1283(2) 0.73116(15) 0.41437(14) 0.0241(5) Uani 1 1 d .
H34 H -0.1470 0.6724 0.4084 0.029 Uiso 1 1 calc R
C35 C -0.0991(2) 0.76550(16) 0.48632(14) 0.0265(5) Uani 1 1 d .
H35 H -0.0955 0.7303 0.5296 0.032 Uiso 1 1 calc R
C36 C -0.0753(2) 0.85165(16) 0.49464(13) 0.0287(5) Uani 1 1 d .
H36 H -0.0566 0.8759 0.5438 0.034 Uiso 1 1 calc R
C37 C -0.0786(2) 0.90265(14) 0.43116(13) 0.0245(5) Uani 1 1 d .
H37 H -0.0634 0.9618 0.4375 0.029 Uiso 1 1 calc R
P1 P 0.20616(5) 0.68232(3) 0.25900(3) 0.01449(10) Uani 1 1 d .

loop_
_atom_site_aniso_label
_atom_site_aniso_U_11
_atom_site_aniso_U_22
_atom_site_aniso_U_33
_atom_site_aniso_U_23
_atom_site_aniso_U_13
_atom_site_aniso_U_12
Au1 0.01582(5) 0.01367(5) 0.01505(5) -0.00042(3) 0.00329(3) 0.00108(3)
C1 0.0182(10) 0.0157(9) 0.0150(9) 0.0001(7) 0.0041(7) -0.0014(7)
C2 0.0190(10) 0.0190(10) 0.0156(9) 0.0005(8) 0.0022(8) 0.0016(8)
C3 0.0220(10) 0.0173(10) 0.0215(10) 0.0000(8) 0.0065(8) 0.0031(8)
C4 0.0305(12) 0.0192(10) 0.0193(10) -0.0049(8) 0.0034(9) -0.0003(9)
C5 0.0285(11) 0.0192(10) 0.0175(10) -0.0012(8) -0.0034(8) -0.0012(9)
C6 0.0189(10) 0.0133(9) 0.0185(9) 0.0022(7) 0.0015(8) -0.0019(7)
C7 0.0202(10) 0.0153(10) 0.0185(10) -0.0018(8) -0.0020(8) -0.0002(8)
C8 0.0217(11) 0.0216(11) 0.0256(11) 0.0024(9) 0.0014(9) -0.0019(8)
C9 0.0201(11) 0.0293(12) 0.0326(13) -0.0009(10) 0.0053(9) -0.0016(9)
C10 0.0205(11) 0.0306(13) 0.0300(12) -0.0014(10) -0.0005(9) 0.0075(9)
C11 0.0304(12) 0.0200(11) 0.0230(11) 0.0027(8) 0.0003(9) 0.0048(9)
C12 0.0254(11) 0.0194(10) 0.0165(10) -0.0002(8) 0.0003(8) -0.0011(9)
C13 0.0279(12) 0.0197(10) 0.0253(11) 0.0057(9) 0.0037(9) -0.0011(9)
C14 0.0151(9) 0.0165(9) 0.0175(10) 0.0026(7) 0.0013(8) -0.0010(7)
C15 0.0186(11) 0.0328(12) 0.0228(11) 0.0093(9) 0.0021(9) -0.0030(9)
C16 0.0221(12) 0.0401(15) 0.0379(14) 0.0182(11) 0.0044(11) -0.0049(10)
C17 0.0232(12) 0.0273(13) 0.0556(17) 0.0115(12) -0.0058(11) -0.0094(10)
C18 0.0257(12) 0.0254(11) 0.0384(14) -0.0040(10) -0.0082(10) -0.0041(10)
C19 0.0258(12) 0.0209(11) 0.0222(11) -0.0044(8) 0.0004(9) -0.0021(9)
C20 0.0229(10) 0.0143(9) 0.0161(9) -0.0012(7) 0.0070(8) -0.0013(8)
C21 0.0216(11) 0.0191(10) 0.0268(11) 0.0009(8) 0.0078(9) -0.0025(8)
C22 0.0293(12) 0.0230(11) 0.0373(13) 0.0042(10) 0.0164(10) -0.0027(9)
C23 0.0394(13) 0.0176(10) 0.0267(11) 0.0017(9) 0.0154(10) -0.0015(9)
C24 0.0360(13) 0.0175(10) 0.0215(11) 0.0040(8) 0.0077(9) 0.0002(9)
C25 0.0220(10) 0.0204(10) 0.0187(10) 0.0031(8) 0.0034(8) 0.0006(8)
C26 0.0153(9) 0.0160(10) 0.0192(10) -0.0030(7) 0.0005(8) -0.0012(7)
C27 0.0233(11) 0.0198(10) 0.0190(10) -0.0005(8) 0.0017(8) -0.0002(8)
C28 0.0274(11) 0.0179(10) 0.0268(11) 0.0044(9) -0.0015(9) 0.0003(9)
C29 0.0242(11) 0.0158(10) 0.0380(13) 0.0012(9) 0.0014(10) 0.0046(8)
C30 0.0214(11) 0.0195(10) 0.0316(12) -0.0032(9) 0.0082(9) 0.0012(8)
C31 0.0148(9) 0.0160(10) 0.0241(10) -0.0015(8) 0.0028(8) -0.0009(8)
C32 0.0158(9) 0.0190(10) 0.0222(10) -0.0003(8) 0.0074(8) 0.0011(8)
C33 0.0187(10) 0.0199(10) 0.0219(11) -0.0018(8) 0.0056(8) 0.0006(8)
C34 0.0233(11) 0.0189(10) 0.0326(12) 0.0021(9) 0.0115(9) 0.0014(9)
C35 0.0288(12) 0.0275(11) 0.0258(12) 0.0055(9) 0.0117(10) 0.0032(10)
C36 0.0345(13) 0.0317(12) 0.0219(11) -0.0051(9) 0.0106(10) -0.0013(10)
C37 0.0277(12) 0.0199(11) 0.0274(11) -0.0031(9) 0.0087(9) -0.0015(9)
P1 0.0158(2) 0.0139(2) 0.0139(2) 0.00004(18) 0.00305(19) 0.00056(19)

loop_
_atom_type_symbol
_atom_type_description
_atom_type_scat_dispersion_real
_atom_type_scat_dispersion_imag
_atom_type_scat_source
C C 0.0033 0.0016 'International Tables Vol C Tables 4.2.6.8 and 6.1.1.4'
H H 0.0000 0.0000 'International Tables Vol C Tables 4.2.6.8 and 6.1.1.4'
P P 0.1023 0.0942 'International Tables Vol C Tables 4.2.6.8 and 6.1.1.4'
Au Au -2.0133 8.8022 'International Tables Vol C Tables 4.2.6.8 and 6.1.1.4'

loop_
_geom_angle_atom_site_label_1
_geom_angle_atom_site_label_2
_geom_angle_atom_site_label_3
_geom_angle
C26 Au1 P1 174.90(6)
C6 C1 C2 118.39(18)
C6 C1 P1 122.09(15)
C2 C1 P1 119.47(15)
C3 C2 C1 121.69(19)
C3 C2 H2 119.2
C1 C2 H2 119.2
C2 C3 C4 119.48(19)
C2 C3 H3 120.3
C4 C3 H3 120.3
C5 C4 C3 119.3(2)
C5 C4 H4 120.4
C3 C4 H4 120.4
C4 C5 C6 122.1(2)
C4 C5 H5 118.9
C6 C5 H5 118.9
C5 C6 C1 118.92(19)
C5 C6 C7 115.40(18)
C1 C6 C7 125.63(18)
C8 C7 C12 119.2(2)
C8 C7 C6 119.00(18)
C12 C7 C6 121.38(19)
C9 C8 C7 121.4(2)
C9 C8 H8 119.3
C7 C8 H8 119.3
C10 C9 C8 119.4(2)
C10 C9 H9 120.3
C8 C9 H9 120.3
C11 C10 C9 119.7(2)
C11 C10 H10 120.2
C9 C10 H10 120.2
C10 C11 C12 122.0(2)
C10 C11 H11 119.0
C12 C11 H11 119.0
C7 C12 C11 118.3(2)
C7 C12 C13 121.3(2)
C11 C12 C13 120.4(2)
C12 C13 H13A 109.5
C12 C13 H13B 109.5
H13A C13 H13B 109.5
C12 C13 H13C 109.5
H13A C13 H13C 109.5
H13B C13 H13C 109.5
C15 C14 C19 111.10(18)
C15 C14 P1 109.57(14)
C19 C14 P1 110.43(15)
C15 C14 H14 108.6
C19 C14 H14 108.6
P1 C14 H14 108.6
C16 C15 C14 111.74(19)
C16 C15 H15A 109.3
C14 C15 H15A 109.3
C16 C15 H15B 109.3
C14 C15 H15B 109.3
H15A C15 H15B 107.9
C17 C16 C15 110.9(2)
C17 C16 H16A 109.5
C15 C16 H16A 109.5
C17 C16 H16B 109.5
C15 C16 H16B 109.5
H16A C16 H16B 108.1
C18 C17 C16 110.9(2)
C18 C17 H17A 109.5
C16 C17 H17A 109.5
C18 C17 H17B 109.5
C16 C17 H17B 109.5
H17A C17 H17B 108.0
C17 C18 C19 111.5(2)
C17 C18 H18A 109.3
C19 C18 H18A 109.3
C17 C18 H18B 109.3
C19 C18 H18B 109.3
H18A C18 H18B 108.0
C18 C19 C14 110.7(2)
C18 C19 H19A 109.5
C14 C19 H19A 109.5
C18 C19 H19B 109.5
C14 C19 H19B 109.5
H19A C19 H19B 108.1
C25 C20 C21 110.69(17)
C25 C20 P1 116.30(14)
C21 C20 P1 109.30(14)
C25 C20 H20 106.7
C21 C20 H20 106.7
P1 C20 H20 106.7
C20 C21 C22 111.12(19)
C20 C21 H21A 109.4
C22 C21 H21A 109.4
C20 C21 H21B 109.4
C22 C21 H21B 109.4
H21A C21 H21B 108.0
C23 C22 C21 111.49(19)
C23 C22 H22A 109.3
C21 C22 H22A 109.3
C23 C22 H22B 109.3
C21 C22 H22B 109.3
H22A C22 H22B 108.0
C24 C23 C22 110.64(18)
C24 C23 H23A 109.5
C22 C23 H23A 109.5
C24 C23 H23B 109.5
C22 C23 H23B 109.5
H23A C23 H23B 108.1
C23 C24 C25 110.63(19)
C23 C24 H24A 109.5
C25 C24 H24A 109.5
C23 C24 H24B 109.5
C25 C24 H24B 109.5
H24A C24 H24B 108.1
C20 C25 C24 111.33(18)
C20 C25 H25A 109.4
C24 C25 H25A 109.4
C20 C25 H25B 109.4
C24 C25 H25B 109.4
H25A C25 H25B 108.0
C31 C26 C27 115.98(19)
C31 C26 Au1 122.52(15)
C27 C26 Au1 121.33(15)
C28 C27 C26 122.7(2)
C28 C27 H27 118.6
C26 C27 H27 118.6
C29 C28 C27 120.0(2)
C29 C28 H28 120.0
C27 C28 H28 120.0
C28 C29 C30 119.2(2)
C28 C29 H29 120.4
C30 C29 H29 120.4
C29 C30 C31 121.1(2)
C29 C30 H30 119.4
C31 C30 H30 119.4
C30 C31 C26 121.0(2)
C30 C31 C32 118.01(19)
C26 C31 C32 120.98(18)
C37 C32 C33 117.9(2)
C37 C32 C31 121.52(19)
C33 C32 C31 120.56(19)
C34 C33 C32 120.7(2)
C34 C33 H33 119.6
C32 C33 H33 119.6
C35 C34 C33 120.6(2)
C35 C34 H34 119.7
C33 C34 H34 119.7
C34 C35 C36 119.4(2)
C34 C35 H35 120.3
C36 C35 H35 120.3
C35 C36 C37 120.1(2)
C35 C36 H36 120.0
C37 C36 H36 120.0
C36 C37 C32 121.2(2)
C36 C37 H37 119.4
C32 C37 H37 119.4
C1 P1 C14 103.19(9)
C1 P1 C20 106.81(9)
C14 P1 C20 106.50(9)
C1 P1 Au1 117.71(7)
C14 P1 Au1 111.61(7)
C20 P1 Au1 110.25(7)

loop_
_geom_bond_atom_site_label_1
_geom_bond_atom_site_label_2
_geom_bond_distance
Au1 C26 2.050(2)
Au1 P1 2.2946(5)
C1 C6 1.405(3)
C1 C2 1.410(3)
C1 P1 1.824(2)
C2 C3 1.387(3)
C2 H2 0.9500
C3 C4 1.390(3)
C3 H3 0.9500
C4 C5 1.386(3)
C4 H4 0.9500
C5 C6 1.394(3)
C5 H5 0.9500
C6 C7 1.500(3)
C7 C8 1.401(3)
C7 C12 1.402(3)
C8 C9 1.391(3)
C8 H8 0.9500
C9 C10 1.385(3)
C9 H9 0.9500
C10 C11 1.380(3)
C10 H10 0.9500
C11 C12 1.404(3)
C11 H11 0.9500
C12 C13 1.507(3)
C13 H13A 0.9800
C13 H13B 0.9800
C13 H13C 0.9800
C14 C15 1.533(3)
C14 C19 1.536(3)
C14 P1 1.839(2)
C14 H14 1.0000
C15 C16 1.530(3)
C15 H15A 0.9900
C15 H15B 0.9900
C16 C17 1.521(4)
C16 H16A 0.9900
C16 H16B 0.9900
C17 C18 1.515(4)
C17 H17A 0.9900
C17 H17B 0.9900
C18 C19 1.532(3)
C18 H18A 0.9900
C18 H18B 0.9900
C19 H19A 0.9900
C19 H19B 0.9900
C20 C25 1.531(3)
C20 C21 1.534(3)
C20 P1 1.852(2)
C20 H20 1.0000
C21 C22 1.536(3)
C21 H21A 0.9900
C21 H21B 0.9900
C22 C23 1.521(3)
C22 H22A 0.9900
C22 H22B 0.9900
C23 C24 1.518(3)
C23 H23A 0.9900
C23 H23B 0.9900
C24 C25 1.533(3)
C24 H24A 0.9900
C24 H24B 0.9900
C25 H25A 0.9900
C25 H25B 0.9900
C26 C31 1.412(3)
C26 C27 1.415(3)
C27 C28 1.387(3)
C27 H27 0.9500
C28 C29 1.384(3)
C28 H28 0.9500
C29 C30 1.388(3)
C29 H29 0.9500
C30 C31 1.400(3)
C30 H30 0.9500
C31 C32 1.490(3)
C32 C37 1.396(3)
C32 C33 1.400(3)
C33 C34 1.387(3)
C33 H33 0.9500
C34 C35 1.386(3)
C34 H34 0.9500
C35 C36 1.386(3)
C35 H35 0.9500
C36 C37 1.390(3)
C36 H36 0.9500
C37 H37 0.9500
